data_4107096
loop_
_publ_author_name
'Mark A. Fox'
'Boris Le Guennic'
'Rachel L. Roberts'
'Daniel A. Brue'
'Dmitry S. Yufit'
'Judith A. K. Howard'
'Gabriele Manca'
'Jean-Fran\,cois Halet'
'Franti\<sek Hartl'
'Paul J. Low'

_publ_contact_author_address
;
Department of Chemistry
Durham University,
South Rd.,
Durham
DH1 3LE
UK
;
_publ_contact_author_fax '0191 384 4737'
_publ_contact_author_name
;
Yufit, Dmitry S. 
;
_publ_contact_author_phone '0191 334 2004'
_publ_section_title
;
 Simultaneous Bridge-Localized and Mixed-Valence Character in Diruthenium
 Radical Cations Featuring Diethynylaromatic Bridging Ligands
;
_journal_name_full 'Journal of the American Chemical Society'
_journal_page_first 18433
_journal_page_last 18446
_journal_paper_doi 10.1021/ja207827m
_journal_volume 133
_journal_year 2011
_chemical_formula_moiety 'C84 H86 O2 P4 Ru2'
_chemical_formula_sum 'C84 H86 O2 P4 Ru2'
_chemical_formula_weight 1453.55
_chemical_name_systematic
; 
 ? 
;
_space_group_IT_number 14
_symmetry_cell_setting monoclinic
_symmetry_Int_Tables_number 14
_symmetry_space_group_name_Hall '-P 2yn'
_symmetry_space_group_name_H-M 'P 1 21/n 1'
_atom_sites_solution_hydrogens geom
_atom_sites_solution_primary direct
_atom_sites_solution_secondary difmap
_audit_creation_method SHELXL-97
_cell_angle_alpha 90.00
_cell_angle_beta 99.0250(10)
_cell_angle_gamma 90.00
_cell_formula_units_Z 2
_cell_length_a 12.2385(3)
_cell_length_b 22.4341(5)
_cell_length_c 13.0592(3)
_cell_measurement_reflns_used 7655
_cell_measurement_temperature 120(2)
_cell_measurement_theta_max 33.13
_cell_measurement_theta_min 2.64
_cell_volume 3541.14(14)
_computing_cell_refinement 'SAINT Ver. 6.45  (Bruker-AXS, 2003)'
_computing_data_collection 'SMART Ver. 5.630 (Bruker-AXS, 2003)'
_computing_data_reduction 'SAINT Ver. 6.45'
_computing_molecular_graphics 'SHELXTL Ver. 6.14'
_computing_publication_material 'SHELXTL Ver. 6.14'
_computing_structure_refinement 'SHELXTL Ver. 6.14'
_computing_structure_solution 'SHELXTL Ver. 6.14 (Bruker-AXS, 2003)'
_diffrn_ambient_temperature 120(2)
_diffrn_measured_fraction_theta_full 1.000
_diffrn_measured_fraction_theta_max 1.000
_diffrn_measurement_device_type 'Bruker SMART CCD 6000'
_diffrn_measurement_method '0.30\% \w scans'
_diffrn_radiation_monochromator graphite
_diffrn_radiation_source 'fine-focus sealed tube'
_diffrn_radiation_type Mo-K\a
_diffrn_radiation_wavelength 0.71073
_diffrn_reflns_av_R_equivalents 0.0269
_diffrn_reflns_av_sigmaI/netI 0.0218
_diffrn_reflns_limit_h_max 17
_diffrn_reflns_limit_h_min -17
_diffrn_reflns_limit_k_max 32
_diffrn_reflns_limit_k_min -32
_diffrn_reflns_limit_l_max 19
_diffrn_reflns_limit_l_min -19
_diffrn_reflns_number 51638
_diffrn_reflns_theta_full 31.50
_diffrn_reflns_theta_max 31.50
_diffrn_reflns_theta_min 1.82
_diffrn_standards_number 0
_exptl_absorpt_coefficient_mu 0.565
_exptl_absorpt_correction_T_max 0.9353
_exptl_absorpt_correction_T_min 0.7891
_exptl_absorpt_correction_type multi-scan
_exptl_absorpt_process_details
;
SADABS  (Bruker-AXS, 2003)
;
_exptl_crystal_colour brown
_exptl_crystal_density_diffrn 1.363
_exptl_crystal_description prism
_exptl_crystal_F_000 1508
_exptl_crystal_size_max 0.44
_exptl_crystal_size_mid 0.14
_exptl_crystal_size_min 0.12
_refine_diff_density_max 1.225
_refine_diff_density_min -0.579
_refine_diff_density_rms 0.075
_refine_ls_extinction_method none
_refine_ls_goodness_of_fit_ref 1.041
_refine_ls_hydrogen_treatment mixed
_refine_ls_matrix_type full
_refine_ls_number_parameters 419
_refine_ls_number_reflns 11778
_refine_ls_number_restraints 0
_refine_ls_restrained_S_all 1.041
_refine_ls_R_factor_all 0.0383
_refine_ls_R_factor_gt 0.0302
_refine_ls_shift/su_max 0.002
_refine_ls_shift/su_mean 0.000
_refine_ls_structure_factor_coef Fsqd
_refine_ls_weighting_details 'calc w=1/[\s^2^(Fo^2^)+(0.0400P)^2^+2.3000P] where P=(Fo^2^+2Fc^2^)/3'
_refine_ls_weighting_scheme calc
_refine_ls_wR_factor_gt 0.0762
_refine_ls_wR_factor_ref 0.0819
_reflns_number_gt 10029
_reflns_number_total 11778
_reflns_threshold_expression I>2\s(I)
_cod_data_source_file ja207827m_si_002_2.cif
_cod_data_source_block 3_s128
_cod_original_sg_symbol_Hall '-P 2yn      '
_cod_original_sg_symbol_H-M 'P 1 21/n 1 '
_cod_database_code 4107096

loop_
_symmetry_equiv_pos_as_xyz
'x, y, z'
'-x+1/2, y+1/2, -z+1/2'
'-x, -y, -z'
'x-1/2, -y-1/2, z-1/2'

loop_
_atom_site_label
_atom_site_type_symbol
_atom_site_fract_x
_atom_site_fract_y
_atom_site_fract_z
_atom_site_U_iso_or_equiv
_atom_site_adp_type
_atom_site_occupancy
_atom_site_symmetry_multiplicity
_atom_site_calc_flag
_atom_site_refinement_flags
Ru1 Ru 0.165668(9) 0.122113(5) 0.677407(8) 0.01674(4) Uani 1 1 d .
P1 P 0.11845(3) 0.171886(17) 0.81421(3) 0.01760(7) Uani 1 1 d .
P2 P 0.28835(3) 0.197131(17) 0.67555(3) 0.01794(7) Uani 1 1 d .
O1 O 0.49924(11) -0.01615(6) 0.78979(9) 0.0320(3) Uani 1 1 d .
C1 C 0.28449(12) 0.08737(7) 0.78318(11) 0.0199(3) Uani 1 1 d .
C2 C 0.35149(13) 0.06255(7) 0.84830(12) 0.0224(3) Uani 1 1 d .
C3 C 0.42681(12) 0.03154(6) 0.92431(12) 0.0201(3) Uani 1 1 d .
C4 C 0.50281(13) -0.00964(7) 0.89464(12) 0.0218(3) Uani 1 1 d .
C5 C 0.57445(13) -0.04042(7) 0.96938(12) 0.0213(3) Uani 1 1 d .
C6 C 0.5664(2) -0.06024(13) 0.75516(17) 0.0603(8) Uani 1 1 d .
H6A H 0.5560 -0.0601 0.6792 0.090 Uiso 1 1 calc R
H6B H 0.5458 -0.0994 0.7795 0.090 Uiso 1 1 calc R
H6C H 0.6441 -0.0520 0.7826 0.090 Uiso 1 1 calc R
C7 C 0.17782(15) 0.05340(8) 0.55812(14) 0.0302(4) Uani 1 1 d .
C8 C 0.10925(16) 0.03002(7) 0.62848(14) 0.0297(3) Uani 1 1 d .
C9 C 0.01370(15) 0.06590(8) 0.62298(13) 0.0273(3) Uani 1 1 d .
C10 C 0.01921(14) 0.11209(7) 0.54843(12) 0.0245(3) Uani 1 1 d .
C11 C 0.11996(15) 0.10382(8) 0.50727(12) 0.0270(3) Uani 1 1 d .
C12 C 0.28586(19) 0.02719(12) 0.53908(19) 0.0496(6) Uani 1 1 d .
H12A H 0.2720 -0.0024 0.4833 0.074 Uiso 1 1 calc R
H12B H 0.3228 0.0079 0.6026 0.074 Uiso 1 1 calc R
H12C H 0.3333 0.0589 0.5189 0.074 Uiso 1 1 calc R
C13 C 0.1303(2) -0.02595(9) 0.69220(18) 0.0462(5) Uani 1 1 d .
H13A H 0.0966 -0.0600 0.6521 0.069 Uiso 1 1 calc R
H13B H 0.0979 -0.0219 0.7558 0.069 Uiso 1 1 calc R
H13C H 0.2103 -0.0324 0.7101 0.069 Uiso 1 1 calc R
C14 C -0.08423(18) 0.05458(11) 0.67741(16) 0.0409(5) Uani 1 1 d .
H14A H -0.1369 0.0283 0.6347 0.061 Uiso 1 1 calc R
H14B H -0.1204 0.0925 0.6883 0.061 Uiso 1 1 calc R
H14C H -0.0591 0.0356 0.7445 0.061 Uiso 1 1 calc R
C15 C -0.07361(16) 0.15438(9) 0.51044(16) 0.0367(4) Uani 1 1 d .
H15A H -0.1237 0.1358 0.4534 0.055 Uiso 1 1 calc R
H15B H -0.0432 0.1912 0.4858 0.055 Uiso 1 1 calc R
H15C H -0.1144 0.1637 0.5673 0.055 Uiso 1 1 calc R
C16 C 0.1533(2) 0.13661(11) 0.41744(14) 0.0435(5) Uani 1 1 d .
H16A H 0.1197 0.1175 0.3526 0.065 Uiso 1 1 calc R
H16B H 0.2340 0.1358 0.4226 0.065 Uiso 1 1 calc R
H16C H 0.1280 0.1780 0.4182 0.065 Uiso 1 1 calc R
C17 C 0.21463(13) 0.23559(7) 0.85017(12) 0.0218(3) Uani 1 1 d .
H17A H 0.1805 0.2729 0.8197 0.026 Uiso 1 1 calc R
H17B H 0.2287 0.2402 0.9265 0.026 Uiso 1 1 calc R
C18 C 0.32451(12) 0.22438(7) 0.80999(11) 0.0215(3) Uani 1 1 d .
H18A H 0.3691 0.1943 0.8535 0.026 Uiso 1 1 calc R
H18B H 0.3679 0.2617 0.8116 0.026 Uiso 1 1 calc R
C21 C -0.02067(13) 0.20458(7) 0.79852(11) 0.0210(3) Uani 1 1 d .
C22 C -0.10582(14) 0.17670(8) 0.83993(13) 0.0260(3) Uani 1 1 d .
H22A H -0.0892 0.1437 0.8853 0.031 Uiso 1 1 calc R
C23 C -0.21479(15) 0.19633(9) 0.81598(15) 0.0316(4) Uani 1 1 d .
H23A H -0.2718 0.1767 0.8446 0.038 Uiso 1 1 calc R
C24 C -0.23961(15) 0.24446(9) 0.75038(15) 0.0328(4) Uani 1 1 d .
H24A H -0.3140 0.2575 0.7328 0.039 Uiso 1 1 calc R
C25 C -0.15610(15) 0.27366(8) 0.71030(15) 0.0318(4) Uani 1 1 d .
H25A H -0.1730 0.3073 0.6666 0.038 Uiso 1 1 calc R
C26 C -0.04753(14) 0.25379(8) 0.73393(13) 0.0267(3) Uani 1 1 d .
H26A H 0.0092 0.2740 0.7058 0.032 Uiso 1 1 calc R
C31 C 0.11936(12) 0.13191(7) 0.93741(11) 0.0206(3) Uani 1 1 d .
C32 C 0.12268(13) 0.06991(7) 0.93999(12) 0.0238(3) Uani 1 1 d .
H32A H 0.1262 0.0483 0.8781 0.029 Uiso 1 1 calc R
C33 C 0.12087(15) 0.03919(8) 1.03262(14) 0.0295(3) Uani 1 1 d .
H33A H 0.1235 -0.0031 1.0336 0.035 Uiso 1 1 calc R
C34 C 0.11526(15) 0.07036(9) 1.12294(13) 0.0310(4) Uani 1 1 d .
H34A H 0.1151 0.0495 1.1862 0.037 Uiso 1 1 calc R
C35 C 0.10984(15) 0.13185(9) 1.12125(13) 0.0294(3) Uani 1 1 d .
H35A H 0.1048 0.1531 1.1833 0.035 Uiso 1 1 calc R
C36 C 0.11177(14) 0.16294(8) 1.02916(12) 0.0248(3) Uani 1 1 d .
H36A H 0.1079 0.2052 1.0286 0.030 Uiso 1 1 calc R
C41 C 0.25020(13) 0.26821(7) 0.60954(12) 0.0210(3) Uani 1 1 d .
C42 C 0.32531(14) 0.31560(7) 0.61628(13) 0.0259(3) Uani 1 1 d .
H42A H 0.3997 0.3095 0.6481 0.031 Uiso 1 1 calc R
C43 C 0.29225(16) 0.37142(7) 0.57691(14) 0.0298(3) Uani 1 1 d .
H43A H 0.3439 0.4033 0.5823 0.036 Uiso 1 1 calc R
C44 C 0.18335(17) 0.38059(7) 0.52952(15) 0.0312(4) Uani 1 1 d .
H44A H 0.1604 0.4189 0.5035 0.037 Uiso 1 1 calc R
C45 C 0.10841(15) 0.33361(8) 0.52042(14) 0.0303(3) Uani 1 1 d .
H45A H 0.0344 0.3396 0.4873 0.036 Uiso 1 1 calc R
C46 C 0.14214(14) 0.27761(7) 0.56006(12) 0.0245(3) Uani 1 1 d .
H46A H 0.0908 0.2455 0.5532 0.029 Uiso 1 1 calc R
C51 C 0.41800(13) 0.17797(7) 0.63018(12) 0.0225(3) Uani 1 1 d .
C52 C 0.49559(14) 0.14088(8) 0.68964(14) 0.0286(3) Uani 1 1 d .
H52A H 0.4865 0.1307 0.7584 0.034 Uiso 1 1 calc R
C53 C 0.58565(15) 0.11896(9) 0.64865(17) 0.0346(4) Uani 1 1 d .
H53A H 0.6379 0.0940 0.6897 0.042 Uiso 1 1 calc R
C54 C 0.59986(16) 0.13322(9) 0.54824(17) 0.0354(4) Uani 1 1 d .
H54A H 0.6614 0.1179 0.5204 0.042 Uiso 1 1 calc R
C55 C 0.52386(16) 0.16983(9) 0.48895(15) 0.0328(4) Uani 1 1 d .
H55A H 0.5335 0.1798 0.4202 0.039 Uiso 1 1 calc R
C56 C 0.43353(15) 0.19222(8) 0.52914(13) 0.0271(3) Uani 1 1 d .
H56A H 0.3820 0.2174 0.4877 0.033 Uiso 1 1 calc R
H5 H 0.6227(17) -0.0678(9) 0.9502(16) 0.024(5) Uiso 1 1 d .

loop_
_atom_site_aniso_label
_atom_site_aniso_U_11
_atom_site_aniso_U_22
_atom_site_aniso_U_33
_atom_site_aniso_U_23
_atom_site_aniso_U_13
_atom_site_aniso_U_12
Ru1 0.01924(6) 0.01595(6) 0.01386(5) 0.00059(4) -0.00102(4) 0.00206(4)
P1 0.01928(16) 0.01797(16) 0.01508(15) 0.00060(12) 0.00123(12) 0.00039(13)
P2 0.01888(16) 0.01827(16) 0.01646(16) 0.00150(12) 0.00210(12) 0.00166(13)
O1 0.0368(7) 0.0373(7) 0.0204(5) 0.0005(5) -0.0001(5) 0.0138(5)
C1 0.0214(6) 0.0185(6) 0.0195(6) 0.0013(5) 0.0022(5) 0.0025(5)
C2 0.0223(7) 0.0204(7) 0.0232(7) 0.0028(5) 0.0000(5) 0.0010(5)
C3 0.0191(6) 0.0164(6) 0.0230(7) 0.0042(5) -0.0018(5) -0.0009(5)
C4 0.0224(7) 0.0213(7) 0.0204(6) 0.0018(5) -0.0012(5) 0.0015(5)
C5 0.0205(6) 0.0188(6) 0.0234(7) 0.0018(5) -0.0003(5) 0.0028(5)
C6 0.0727(17) 0.0772(18) 0.0274(10) -0.0104(10) -0.0026(10) 0.0450(15)
C7 0.0324(8) 0.0301(8) 0.0258(8) -0.0121(6) -0.0028(6) 0.0068(7)
C8 0.0390(9) 0.0189(7) 0.0270(8) -0.0045(6) -0.0080(7) -0.0001(6)
C9 0.0306(8) 0.0264(8) 0.0225(7) -0.0032(6) -0.0036(6) -0.0069(6)
C10 0.0263(7) 0.0253(7) 0.0192(7) -0.0024(5) -0.0047(5) 0.0006(6)
C11 0.0335(8) 0.0317(8) 0.0142(6) -0.0037(6) -0.0011(6) -0.0030(7)
C12 0.0419(11) 0.0568(14) 0.0476(12) -0.0280(11) -0.0012(9) 0.0158(10)
C13 0.0691(15) 0.0202(8) 0.0422(11) -0.0004(7) -0.0130(10) -0.0016(9)
C14 0.0384(10) 0.0497(12) 0.0337(10) -0.0046(8) 0.0034(8) -0.0200(9)
C15 0.0306(9) 0.0352(9) 0.0385(10) -0.0036(8) -0.0124(7) 0.0066(7)
C16 0.0574(13) 0.0547(12) 0.0186(8) -0.0014(8) 0.0071(8) -0.0138(11)
C17 0.0252(7) 0.0208(7) 0.0195(6) -0.0031(5) 0.0038(5) -0.0019(5)
C18 0.0212(7) 0.0230(7) 0.0194(6) -0.0005(5) 0.0004(5) -0.0015(5)
C21 0.0216(7) 0.0224(7) 0.0187(6) -0.0013(5) 0.0023(5) 0.0016(5)
C22 0.0239(7) 0.0295(8) 0.0247(7) 0.0016(6) 0.0039(6) 0.0006(6)
C23 0.0232(8) 0.0386(10) 0.0333(9) 0.0021(7) 0.0059(6) 0.0004(7)
C24 0.0244(8) 0.0357(9) 0.0375(9) -0.0005(7) 0.0026(7) 0.0068(7)
C25 0.0288(8) 0.0280(8) 0.0375(9) 0.0044(7) 0.0022(7) 0.0063(7)
C26 0.0263(7) 0.0257(7) 0.0280(8) 0.0032(6) 0.0042(6) 0.0018(6)
C31 0.0199(6) 0.0250(7) 0.0163(6) 0.0027(5) 0.0008(5) -0.0014(5)
C32 0.0244(7) 0.0241(7) 0.0224(7) 0.0021(5) 0.0018(5) -0.0029(6)
C33 0.0311(8) 0.0273(8) 0.0296(8) 0.0062(6) 0.0032(6) -0.0054(6)
C34 0.0313(8) 0.0378(9) 0.0232(7) 0.0093(7) 0.0017(6) -0.0081(7)
C35 0.0326(8) 0.0376(9) 0.0179(7) 0.0017(6) 0.0037(6) -0.0061(7)
C36 0.0288(8) 0.0267(7) 0.0187(6) 0.0014(5) 0.0028(6) -0.0026(6)
C41 0.0246(7) 0.0199(6) 0.0192(6) 0.0021(5) 0.0052(5) 0.0033(5)
C42 0.0283(8) 0.0225(7) 0.0276(8) 0.0022(6) 0.0064(6) 0.0006(6)
C43 0.0390(9) 0.0200(7) 0.0324(9) 0.0006(6) 0.0113(7) -0.0012(6)
C44 0.0417(10) 0.0206(7) 0.0332(9) 0.0051(6) 0.0120(7) 0.0093(7)
C45 0.0312(8) 0.0289(8) 0.0307(8) 0.0058(6) 0.0045(7) 0.0103(7)
C46 0.0262(7) 0.0231(7) 0.0243(7) 0.0029(6) 0.0043(6) 0.0032(6)
C51 0.0220(7) 0.0224(7) 0.0234(7) 0.0009(5) 0.0052(5) 0.0013(5)
C52 0.0219(7) 0.0338(8) 0.0301(8) 0.0058(7) 0.0044(6) 0.0039(6)
C53 0.0238(8) 0.0369(10) 0.0441(11) 0.0075(8) 0.0079(7) 0.0086(7)
C54 0.0296(9) 0.0338(9) 0.0468(11) -0.0006(8) 0.0183(8) 0.0041(7)
C55 0.0369(9) 0.0320(9) 0.0333(9) 0.0010(7) 0.0173(7) 0.0022(7)
C56 0.0300(8) 0.0257(7) 0.0272(8) 0.0043(6) 0.0089(6) 0.0041(6)

loop_
_atom_type_symbol
_atom_type_description
_atom_type_scat_dispersion_real
_atom_type_scat_dispersion_imag
_atom_type_scat_source
C C 0.0033 0.0016 'International Tables Vol C Tables 4.2.6.8 and 6.1.1.4'
H H 0.0000 0.0000 'International Tables Vol C Tables 4.2.6.8 and 6.1.1.4'
O O 0.0106 0.0060 'International Tables Vol C Tables 4.2.6.8 and 6.1.1.4'
P P 0.1023 0.0942 'International Tables Vol C Tables 4.2.6.8 and 6.1.1.4'
Ru Ru -1.2594 0.8363 'International Tables Vol C Tables 4.2.6.8 and 6.1.1.4'

loop_
_geom_angle_atom_site_label_1
_geom_angle_atom_site_label_2
_geom_angle_atom_site_label_3
_geom_angle
_geom_angle_site_symmetry_1
_geom_angle_site_symmetry_3
_geom_angle_publ_flag
C1 Ru1 C7 95.33(6) . . yes
C1 Ru1 C8 89.76(6) . . yes
C7 Ru1 C8 37.66(7) . . yes
C1 Ru1 C11 130.87(6) . . yes
C7 Ru1 C11 37.71(7) . . yes
C8 Ru1 C11 62.00(7) . . yes
C1 Ru1 P1 83.96(4) . . yes
C7 Ru1 P1 162.82(5) . . yes
C8 Ru1 P1 125.19(5) . . yes
C11 Ru1 P1 145.05(5) . . yes
C1 Ru1 P2 83.41(4) . . yes
C7 Ru1 P2 113.16(5) . . yes
C8 Ru1 P2 149.36(5) . . yes
C11 Ru1 P2 100.88(5) . . yes
P1 Ru1 P2 83.859(14) . . yes
C1 Ru1 C10 151.38(6) . . yes
C7 Ru1 C10 62.68(6) . . yes
C8 Ru1 C10 61.62(6) . . yes
C11 Ru1 C10 37.01(6) . . yes
P1 Ru1 C10 111.46(4) . . yes
P2 Ru1 C10 120.99(4) . . yes
C1 Ru1 C9 118.14(6) . . yes
C7 Ru1 C9 62.25(7) . . yes
C8 Ru1 C9 36.52(7) . . yes
C11 Ru1 C9 61.49(6) . . yes
P1 Ru1 C9 102.94(5) . . yes
P2 Ru1 C9 157.72(4) . . yes
C10 Ru1 C9 36.76(6) . . yes
C21 P1 C31 99.82(7) . . yes
C21 P1 C17 105.06(7) . . yes
C31 P1 C17 103.67(7) . . yes
C21 P1 Ru1 117.22(5) . . yes
C31 P1 Ru1 118.92(5) . . yes
C17 P1 Ru1 110.41(5) . . yes
C51 P2 C41 102.79(7) . . yes
C51 P2 C18 107.16(7) . . yes
C41 P2 C18 99.45(7) . . yes
C51 P2 Ru1 116.12(5) . . yes
C41 P2 Ru1 122.10(5) . . yes
C18 P2 Ru1 107.29(5) . . yes
C4 O1 C6 117.88(14) . . yes
C2 C1 Ru1 174.99(14) . . yes
C1 C2 C3 177.68(17) . . yes
C5 C3 C4 118.37(13) 3_657 . yes
C5 C3 C2 120.85(14) 3_657 . yes
C4 C3 C2 120.77(14) . . yes
O1 C4 C5 124.52(14) . . yes
O1 C4 C3 115.20(13) . . yes
C5 C4 C3 120.28(14) . . yes
C4 C5 C3 121.35(14) . 3_657 yes
C4 C5 H5 120.3(13) . . ?
C3 C5 H5 118.3(13) 3_657 . ?
O1 C6 H6A 109.5 . . ?
O1 C6 H6B 109.5 . . ?
H6A C6 H6B 109.5 . . ?
O1 C6 H6C 109.5 . . ?
H6A C6 H6C 109.5 . . ?
H6B C6 H6C 109.5 . . ?
C8 C7 C11 106.69(15) . . yes
C8 C7 C12 125.45(19) . . yes
C11 C7 C12 127.8(2) . . yes
C8 C7 Ru1 72.16(9) . . yes
C11 C7 Ru1 72.25(9) . . yes
C12 C7 Ru1 123.16(13) . . yes
C9 C8 C7 108.74(15) . . yes
C9 C8 C13 124.9(2) . . yes
C7 C8 C13 126.21(19) . . yes
C9 C8 Ru1 72.81(9) . . yes
C7 C8 Ru1 70.18(9) . . yes
C13 C8 Ru1 126.38(12) . . yes
C8 C9 C10 108.69(16) . . yes
C8 C9 C14 126.37(17) . . yes
C10 C9 C14 124.66(17) . . yes
C8 C9 Ru1 70.67(10) . . yes
C10 C9 Ru1 71.73(9) . . yes
C14 C9 Ru1 128.29(12) . . yes
C9 C10 C11 107.27(15) . . yes
C9 C10 C15 124.60(17) . . yes
C11 C10 C15 127.47(16) . . yes
C9 C10 Ru1 71.51(9) . . yes
C11 C10 Ru1 70.45(9) . . yes
C15 C10 Ru1 130.55(12) . . yes
C10 C11 C7 108.58(15) . . yes
C10 C11 C16 126.00(18) . . yes
C7 C11 C16 124.99(18) . . yes
C10 C11 Ru1 72.55(9) . . yes
C7 C11 Ru1 70.04(9) . . yes
C16 C11 Ru1 129.14(13) . . yes
C7 C12 H12A 109.5 . . ?
C7 C12 H12B 109.5 . . ?
H12A C12 H12B 109.5 . . ?
C7 C12 H12C 109.5 . . ?
H12A C12 H12C 109.5 . . ?
H12B C12 H12C 109.5 . . ?
C8 C13 H13A 109.5 . . ?
C8 C13 H13B 109.5 . . ?
H13A C13 H13B 109.5 . . ?
C8 C13 H13C 109.5 . . ?
H13A C13 H13C 109.5 . . ?
H13B C13 H13C 109.5 . . ?
C9 C14 H14A 109.5 . . ?
C9 C14 H14B 109.5 . . ?
H14A C14 H14B 109.5 . . ?
C9 C14 H14C 109.5 . . ?
H14A C14 H14C 109.5 . . ?
H14B C14 H14C 109.5 . . ?
C10 C15 H15A 109.5 . . ?
C10 C15 H15B 109.5 . . ?
H15A C15 H15B 109.5 . . ?
C10 C15 H15C 109.5 . . ?
H15A C15 H15C 109.5 . . ?
H15B C15 H15C 109.5 . . ?
C11 C16 H16A 109.5 . . ?
C11 C16 H16B 109.5 . . ?
H16A C16 H16B 109.5 . . ?
C11 C16 H16C 109.5 . . ?
H16A C16 H16C 109.5 . . ?
H16B C16 H16C 109.5 . . ?
C18 C17 P1 109.87(10) . . yes
C18 C17 H17A 109.7 . . ?
P1 C17 H17A 109.7 . . ?
C18 C17 H17B 109.7 . . ?
P1 C17 H17B 109.7 . . ?
H17A C17 H17B 108.2 . . ?
C17 C18 P2 106.64(10) . . yes
C17 C18 H18A 110.4 . . ?
P2 C18 H18A 110.4 . . ?
C17 C18 H18B 110.4 . . ?
P2 C18 H18B 110.4 . . ?
H18A C18 H18B 108.6 . . ?
C22 C21 C26 117.97(15) . . yes
C22 C21 P1 120.92(12) . . yes
C26 C21 P1 120.63(12) . . yes
C23 C22 C21 121.22(16) . . yes
C23 C22 H22A 119.4 . . ?
C21 C22 H22A 119.4 . . ?
C24 C23 C22 119.73(17) . . yes
C24 C23 H23A 120.1 . . ?
C22 C23 H23A 120.1 . . ?
C23 C24 C25 120.04(17) . . yes
C23 C24 H24A 120.0 . . ?
C25 C24 H24A 120.0 . . ?
C24 C25 C26 120.09(17) . . yes
C24 C25 H25A 120.0 . . ?
C26 C25 H25A 120.0 . . ?
C25 C26 C21 120.92(16) . . yes
C25 C26 H26A 119.5 . . ?
C21 C26 H26A 119.5 . . ?
C32 C31 C36 118.77(14) . . yes
C32 C31 P1 120.28(12) . . yes
C36 C31 P1 120.89(12) . . yes
C31 C32 C33 120.67(16) . . yes
C31 C32 H32A 119.7 . . ?
C33 C32 H32A 119.7 . . ?
C34 C33 C32 119.98(17) . . yes
C34 C33 H33A 120.0 . . ?
C32 C33 H33A 120.0 . . ?
C35 C34 C33 120.02(16) . . yes
C35 C34 H34A 120.0 . . ?
C33 C34 H34A 120.0 . . ?
C34 C35 C36 120.43(16) . . yes
C34 C35 H35A 119.8 . . ?
C36 C35 H35A 119.8 . . ?
C35 C36 C31 120.11(16) . . yes
C35 C36 H36A 119.9 . . ?
C31 C36 H36A 119.9 . . ?
C46 C41 C42 118.72(14) . . yes
C46 C41 P2 120.09(12) . . yes
C42 C41 P2 120.91(12) . . yes
C43 C42 C41 120.75(16) . . yes
C43 C42 H42A 119.6 . . ?
C41 C42 H42A 119.6 . . ?
C42 C43 C44 119.99(17) . . yes
C42 C43 H43A 120.0 . . ?
C44 C43 H43A 120.0 . . ?
C45 C44 C43 119.89(15) . . yes
C45 C44 H44A 120.1 . . ?
C43 C44 H44A 120.1 . . ?
C44 C45 C46 119.86(17) . . yes
C44 C45 H45A 120.1 . . ?
C46 C45 H45A 120.1 . . ?
C41 C46 C45 120.78(16) . . yes
C41 C46 H46A 119.6 . . ?
C45 C46 H46A 119.6 . . ?
C56 C51 C52 118.52(15) . . yes
C56 C51 P2 120.30(12) . . yes
C52 C51 P2 120.43(12) . . yes
C53 C52 C51 120.42(17) . . yes
C53 C52 H52A 119.8 . . ?
C51 C52 H52A 119.8 . . ?
C52 C53 C54 120.50(17) . . yes
C52 C53 H53A 119.8 . . ?
C54 C53 H53A 119.8 . . ?
C55 C54 C53 119.55(17) . . yes
C55 C54 H54A 120.2 . . ?
C53 C54 H54A 120.2 . . ?
C54 C55 C56 120.53(17) . . yes
C54 C55 H55A 119.7 . . ?
C56 C55 H55A 119.7 . . ?
C55 C56 C51 120.48(16) . . yes
C55 C56 H56A 119.8 . . ?
C51 C56 H56A 119.8 . . ?

loop_
_geom_bond_atom_site_label_1
_geom_bond_atom_site_label_2
_geom_bond_distance
_geom_bond_site_symmetry_2
_geom_bond_publ_flag
Ru1 C1 2.0001(15) . yes
Ru1 C7 2.2131(16) . yes
Ru1 C8 2.2394(16) . yes
Ru1 C11 2.2424(15) . yes
Ru1 P1 2.2575(4) . yes
Ru1 P2 2.2580(4) . yes
Ru1 C10 2.2701(15) . yes
Ru1 C9 2.2671(16) . yes
P1 C21 1.8356(16) . yes
P1 C31 1.8404(15) . yes
P1 C17 1.8641(16) . yes
P2 C51 1.8299(16) . yes
P2 C41 1.8378(15) . yes
P2 C18 1.8462(15) . yes
O1 C4 1.3708(19) . yes
O1 C6 1.405(2) . yes
C1 C2 1.219(2) . yes
C2 C3 1.426(2) . yes
C3 C5 1.405(2) 3_657 yes
C3 C4 1.408(2) . yes
C4 C5 1.389(2) . yes
C5 C3 1.405(2) 3_657 yes
C5 H5 0.91(2) . ?
C6 H6A 0.9800 . ?
C6 H6B 0.9800 . ?
C6 H6C 0.9800 . ?
C7 C8 1.437(3) . yes
C7 C11 1.440(3) . yes
C7 C12 1.503(3) . yes
C8 C9 1.412(3) . yes
C8 C13 1.506(3) . yes
C9 C10 1.431(2) . yes
C9 C14 1.508(3) . yes
C10 C11 1.432(2) . yes
C10 C15 1.503(2) . yes
C11 C16 1.495(3) . yes
C12 H12A 0.9800 . ?
C12 H12B 0.9800 . ?
C12 H12C 0.9800 . ?
C13 H13A 0.9800 . ?
C13 H13B 0.9800 . ?
C13 H13C 0.9800 . ?
C14 H14A 0.9800 . ?
C14 H14B 0.9800 . ?
C14 H14C 0.9800 . ?
C15 H15A 0.9800 . ?
C15 H15B 0.9800 . ?
C15 H15C 0.9800 . ?
C16 H16A 0.9800 . ?
C16 H16B 0.9800 . ?
C16 H16C 0.9800 . ?
C17 C18 1.539(2) . yes
C17 H17A 0.9900 . ?
C17 H17B 0.9900 . ?
C18 H18A 0.9900 . ?
C18 H18B 0.9900 . ?
C21 C22 1.395(2) . yes
C21 C26 1.397(2) . yes
C22 C23 1.393(2) . yes
C22 H22A 0.9500 . ?
C23 C24 1.382(3) . yes
C23 H23A 0.9500 . ?
C24 C25 1.384(3) . yes
C24 H24A 0.9500 . ?
C25 C26 1.390(2) . yes
C25 H25A 0.9500 . ?
C26 H26A 0.9500 . ?
C31 C32 1.392(2) . yes
C31 C36 1.401(2) . yes
C32 C33 1.395(2) . yes
C32 H32A 0.9500 . ?
C33 C34 1.382(3) . yes
C33 H33A 0.9500 . ?
C34 C35 1.381(3) . yes
C34 H34A 0.9500 . ?
C35 C36 1.394(2) . yes
C35 H35A 0.9500 . ?
C36 H36A 0.9500 . ?
C41 C46 1.394(2) . yes
C41 C42 1.399(2) . yes
C42 C43 1.390(2) . yes
C42 H42A 0.9500 . ?
C43 C44 1.394(3) . yes
C43 H43A 0.9500 . ?
C44 C45 1.390(3) . yes
C44 H44A 0.9500 . ?
C45 C46 1.396(2) . yes
C45 H45A 0.9500 . ?
C46 H46A 0.9500 . ?
C51 C56 1.399(2) . yes
C51 C52 1.402(2) . yes
C52 C53 1.389(2) . yes
C52 H52A 0.9500 . ?
C53 C54 1.387(3) . yes
C53 H53A 0.9500 . ?
C54 C55 1.383(3) . yes
C54 H54A 0.9500 . ?
C55 C56 1.390(2) . yes
C55 H55A 0.9500 . ?
C56 H56A 0.9500 . ?
